data_7707279
loop_
_publ_author_name
'Cazorla, Cl\'ement'
'Casimiro, Lorenzo'
'Arif, Tanzeel'
'Deo, Claire'
'Goual, Nawel'
'Retailleau, Pascal'
'M\'etivier, R\'emi'
'Xie, Juan'
'Voituriez, Arnaud'
'Marinetti, Angela'
'Bogliotti, Nicolas'

_publ_section_title
;
 Synthesis and properties of photoswitchable diphosphines and gold(I)
 complexes derived from azobenzenes.
;
_journal_issue 21
_journal_name_full 'Dalton transactions (Cambridge, England : 2003)'
_journal_page_first 7284
_journal_page_last 7292
_journal_paper_doi 10.1039/d1dt01080h
_journal_volume 50
_journal_year 2021
_chemical_formula_moiety 'C36 H28 Au2 Cl2 N2 P2'
_chemical_formula_sum 'C36 H28 Au2 Cl2 N2 P2'
_chemical_formula_weight 1015.38
_space_group_crystal_system monoclinic
_space_group_IT_number 14
_space_group_name_Hall '-P 2ybc'
_space_group_name_H-M_alt 'P 1 21/c 1'
_atom_sites_solution_hydrogens geom
_atom_sites_solution_primary direct
_atom_sites_solution_secondary difmap
_audit_creation_method SHELXL-2018/3
_audit_update_record
;
2019-06-07 deposited with the CCDC.	2021-04-27 downloaded from the CCDC.
;
_cell_angle_alpha 90
_cell_angle_beta 103.40(2)
_cell_angle_gamma 90
_cell_formula_units_Z 2
_cell_length_a 8.6000(10)
_cell_length_b 11.005(2)
_cell_length_c 18.286(2)
_cell_measurement_reflns_used 3377
_cell_measurement_temperature 293(2)
_cell_measurement_theta_max 26.373
_cell_measurement_theta_min 0.407
_cell_volume 1683.5(4)
_computing_cell_refinement 'HKL Scalepack (Otwinowski & Minor 1997)'
_computing_data_collection 'Collect (Bruker AXS BV, 1997-2004)'
_computing_data_reduction 'HKL Denzo and Scalepack (Otwinowski & Minor 1997)'
_computing_structure_refinement 'SHELXL-2018/3 (Sheldrick, 2018)'
_computing_structure_solution 'SHELXS-97(Sheldrick, 2008)'
_diffrn_ambient_temperature 293(2)
_diffrn_detector_area_resol_mean 9
_diffrn_detector_type '95mm CCD camera on \k-goniostat'
_diffrn_measured_fraction_theta_full 0.996
_diffrn_measured_fraction_theta_max 0.991
_diffrn_measurement_device '\k-geometry diffractometer'
_diffrn_measurement_device_type 'Nonius Enraf FR590 \k-CCD aera-detector diffractometer'
_diffrn_measurement_method '\f + \w scans'
_diffrn_radiation_monochromator 'horizontally mounted graphite crystal'
_diffrn_radiation_source 'fine-focus sealed tube'
_diffrn_radiation_type MoK\a
_diffrn_radiation_wavelength 0.71073
_diffrn_reflns_av_R_equivalents 0.0485
_diffrn_reflns_av_unetI/netI 0.0688
_diffrn_reflns_Laue_measured_fraction_full 0.996
_diffrn_reflns_Laue_measured_fraction_max 0.991
_diffrn_reflns_limit_h_max 10
_diffrn_reflns_limit_h_min -10
_diffrn_reflns_limit_k_max 13
_diffrn_reflns_limit_k_min -12
_diffrn_reflns_limit_l_max 22
_diffrn_reflns_limit_l_min -22
_diffrn_reflns_number 14564
_diffrn_reflns_point_group_measured_fraction_full 0.996
_diffrn_reflns_point_group_measured_fraction_max 0.991
_diffrn_reflns_theta_full 25.242
_diffrn_reflns_theta_max 26.351
_diffrn_reflns_theta_min 3.059
_diffrn_standards_decay_% 0
_exptl_absorpt_coefficient_mu 8.987
_exptl_absorpt_correction_T_max 1.000
_exptl_absorpt_correction_T_min 0.597
_exptl_absorpt_correction_type multi-scan
_exptl_absorpt_process_details 'HKL Scalepack (Otwinowski & Minor 1997)'
_exptl_crystal_colour yellow
_exptl_crystal_density_diffrn 2.003
_exptl_crystal_description prism
_exptl_crystal_F_000 960
_exptl_crystal_recrystallization_method 'Re-crystallisation from solvent: chloroform'
_exptl_crystal_size_max 0.180
_exptl_crystal_size_mid 0.09
_exptl_crystal_size_min 0.07
_refine_diff_density_max 1.596
_refine_diff_density_min -1.399
_refine_diff_density_rms 0.150
_refine_ls_extinction_method none
_refine_ls_goodness_of_fit_ref 1.022
_refine_ls_hydrogen_treatment constr
_refine_ls_matrix_type full
_refine_ls_number_parameters 199
_refine_ls_number_reflns 3415
_refine_ls_number_restraints 0
_refine_ls_restrained_S_all 1.022
_refine_ls_R_factor_all 0.0903
_refine_ls_R_factor_gt 0.0433
_refine_ls_shift/su_max 0.002
_refine_ls_shift/su_mean 0.000
_refine_ls_structure_factor_coef Fsqd
_refine_ls_weighting_details 'w=1/[\s^2^(Fo^2^)+(0.0491P)^2^] where P=(Fo^2^+2Fc^2^)/3'
_refine_ls_weighting_scheme calc
_refine_ls_wR_factor_gt 0.0921
_refine_ls_wR_factor_ref 0.1108
_reflns_Friedel_coverage 0.000
_reflns_number_gt 2113
_reflns_number_total 3420
_reflns_threshold_expression 'I > 2\s(I)'
_cod_data_source_file d1dt01080h2.cif
_cod_data_source_block cc-ll-165-p21c
_cod_depositor_comments 'Adding full bibliography for 7707279--7707280.cif.'
_cod_original_sg_symbol_H-M 'P 21/c'
_cod_database_code 7707279
_shelx_space_group_comment
;
The symmetry employed for this shelxl refinement is uniquely defined
by the following loop, which should always be used as a source of
symmetry information in preference to the above space-group names.
They are only intended as comments.
;
_shelx_estimated_absorpt_t_min 0.467
_shelx_estimated_absorpt_t_max 0.467

loop_
_space_group_symop_operation_xyz
'x, y, z'
'-x, y+1/2, -z+1/2'
'-x, -y, -z'
'x, -y-1/2, z-1/2'

loop_
_atom_site_label
_atom_site_type_symbol
_atom_site_fract_x
_atom_site_fract_y
_atom_site_fract_z
_atom_site_U_iso_or_equiv
_atom_site_adp_type
_atom_site_occupancy
_atom_site_site_symmetry_order
_atom_site_calc_flag
_atom_site_refinement_flags_posn
_atom_site_refinement_flags_adp
_atom_site_refinement_flags_occupancy
_atom_site_disorder_assembly
_atom_site_disorder_group
N1 N 0.4505(8) 0.5428(6) 0.4940(3) 0.0534(17) Uani 1 1 d . . . . .
P1 P 0.1536(2) 0.85911(18) 0.30776(11) 0.0446(5) Uani 1 1 d . . . . .
Cl1 Cl 0.4899(3) 1.1628(2) 0.40519(18) 0.0896(9) Uani 1 1 d . . . . .
C1 C 0.2510(8) 0.7122(6) 0.3250(4) 0.0421(17) Uani 1 1 d . . . . .
Au1 Au 0.31930(4) 1.01011(3) 0.35537(2) 0.05602(16) Uani 1 1 d . . . . .
C2 C 0.3122(9) 0.6771(7) 0.3999(4) 0.0509(19) Uani 1 1 d . . . . .
H2 H 0.298249 0.727185 0.438858 0.061 Uiso 1 1 calc R U . . .
C3 C 0.3932(9) 0.5684(7) 0.4161(4) 0.0488(19) Uani 1 1 d . . . . .
C4 C 0.4128(10) 0.4914(7) 0.3574(5) 0.052(2) Uani 1 1 d . . . . .
H4 H 0.464765 0.417141 0.367870 0.062 Uiso 1 1 calc R U . . .
C5 C 0.3551(11) 0.5271(7) 0.2856(5) 0.059(2) Uani 1 1 d . . . . .
H5 H 0.369183 0.476771 0.246787 0.070 Uiso 1 1 calc R U . . .
C6 C 0.2756(9) 0.6362(7) 0.2679(4) 0.053(2) Uani 1 1 d . . . . .
H6 H 0.238673 0.658783 0.217907 0.063 Uiso 1 1 calc R U . . .
C7 C -0.0181(9) 0.8491(7) 0.3489(4) 0.0488(19) Uani 1 1 d . . . . .
C8 C -0.1163(10) 0.7472(8) 0.3393(5) 0.060(2) Uani 1 1 d . . . . .
H8 H -0.091179 0.679976 0.313429 0.072 Uiso 1 1 calc R U . . .
C9 C -0.2511(11) 0.7455(9) 0.3683(5) 0.072(3) Uani 1 1 d . . . . .
H9 H -0.317429 0.677750 0.360419 0.087 Uiso 1 1 calc R U . . .
C10 C -0.2888(11) 0.8417(10) 0.4083(5) 0.070(3) Uani 1 1 d . . . . .
H10 H -0.379832 0.839011 0.427454 0.084 Uiso 1 1 calc R U . . .
C11 C -0.1904(12) 0.9434(11) 0.4201(5) 0.076(3) Uani 1 1 d . . . . .
H11 H -0.213066 1.008559 0.448264 0.091 Uiso 1 1 calc R U . . .
C12 C -0.0572(10) 0.9459(8) 0.3889(5) 0.058(2) Uani 1 1 d . . . . .
H12 H 0.007098 1.014812 0.395364 0.069 Uiso 1 1 calc R U . . .
C13 C 0.0834(8) 0.8659(6) 0.2064(4) 0.0440(18) Uani 1 1 d . . . . .
C14 C -0.0632(9) 0.8210(8) 0.1671(5) 0.060(2) Uani 1 1 d . . . . .
H14 H -0.136791 0.794561 0.193751 0.072 Uiso 1 1 calc R U . . .
C15 C -0.1025(12) 0.8145(9) 0.0895(5) 0.077(3) Uani 1 1 d . . . . .
H15 H -0.200718 0.783707 0.063767 0.092 Uiso 1 1 calc R U . . .
C16 C 0.0078(12) 0.8549(10) 0.0516(5) 0.084(3) Uani 1 1 d . . . . .
H16 H -0.016681 0.851012 -0.000650 0.101 Uiso 1 1 calc R U . . .
C17 C 0.1543(12) 0.9013(11) 0.0888(5) 0.088(3) Uani 1 1 d . . . . .
H17 H 0.227709 0.927823 0.062112 0.105 Uiso 1 1 calc R U . . .
C18 C 0.1899(10) 0.9074(9) 0.1674(5) 0.068(3) Uani 1 1 d . . . . .
H18 H 0.286879 0.940052 0.193179 0.081 Uiso 1 1 calc R U . . .

loop_
_atom_site_aniso_label
_atom_site_aniso_U_11
_atom_site_aniso_U_22
_atom_site_aniso_U_33
_atom_site_aniso_U_23
_atom_site_aniso_U_13
_atom_site_aniso_U_12
N1 0.064(4) 0.053(4) 0.040(4) 0.008(3) 0.006(3) 0.011(3)
P1 0.0489(11) 0.0384(11) 0.0466(11) 0.0043(9) 0.0116(9) 0.0030(9)
Cl1 0.0672(14) 0.0525(15) 0.144(2) -0.0246(15) 0.0131(15) -0.0089(11)
C1 0.043(4) 0.035(4) 0.045(4) -0.006(3) 0.004(4) -0.002(3)
Au1 0.0537(2) 0.0412(2) 0.0712(3) -0.00229(17) 0.01042(17) -0.00031(15)
C2 0.063(5) 0.040(5) 0.048(4) 0.002(4) 0.009(4) 0.004(4)
C3 0.051(4) 0.040(5) 0.056(5) 0.000(4) 0.012(4) 0.000(4)
C4 0.056(5) 0.037(5) 0.060(5) 0.004(4) 0.009(4) 0.003(3)
C5 0.077(6) 0.048(5) 0.049(5) -0.006(4) 0.010(4) 0.009(4)
C6 0.076(5) 0.045(5) 0.032(4) 0.004(3) 0.002(4) 0.001(4)
C7 0.053(4) 0.045(5) 0.044(4) 0.004(4) 0.003(4) 0.008(4)
C8 0.064(5) 0.058(6) 0.061(6) -0.001(4) 0.020(5) -0.010(4)
C9 0.072(6) 0.074(7) 0.077(7) 0.005(5) 0.030(5) -0.013(5)
C10 0.058(5) 0.090(8) 0.067(6) 0.021(5) 0.023(5) 0.011(5)
C11 0.073(6) 0.096(8) 0.058(6) -0.002(5) 0.015(5) 0.024(6)
C12 0.058(5) 0.058(5) 0.054(5) 0.000(4) 0.009(4) 0.004(4)
C13 0.042(4) 0.040(4) 0.054(5) 0.012(3) 0.018(4) 0.005(3)
C14 0.052(5) 0.076(6) 0.054(5) 0.005(4) 0.014(4) -0.003(4)
C15 0.076(6) 0.091(8) 0.054(6) 0.000(5) -0.002(5) -0.006(6)
C16 0.084(7) 0.111(9) 0.051(6) 0.019(6) 0.001(5) -0.002(6)
C17 0.076(7) 0.133(10) 0.058(6) 0.019(6) 0.023(5) -0.015(6)
C18 0.064(6) 0.079(7) 0.058(6) 0.010(5) 0.009(5) -0.014(5)

loop_
_atom_type_symbol
_atom_type_description
_atom_type_scat_dispersion_real
_atom_type_scat_dispersion_imag
_atom_type_scat_source
C C 0.0033 0.0016 'International Tables Vol C Tables 4.2.6.8 and 6.1.1.4'
H H 0.0000 0.0000 'International Tables Vol C Tables 4.2.6.8 and 6.1.1.4'
Au Au -2.0133 8.8022 'International Tables Vol C Tables 4.2.6.8 and 6.1.1.4'
Cl Cl 0.1484 0.1585 'International Tables Vol C Tables 4.2.6.8 and 6.1.1.4'
N N 0.0061 0.0033 'International Tables Vol C Tables 4.2.6.8 and 6.1.1.4'
P P 0.1023 0.0942 'International Tables Vol C Tables 4.2.6.8 and 6.1.1.4'

loop_
_geom_angle_atom_site_label_1
_geom_angle_atom_site_label_2
_geom_angle_atom_site_label_3
_geom_angle
_geom_angle_site_symmetry_1
_geom_angle_site_symmetry_3
_geom_angle_publ_flag
N1 N1 C3 112.8(8) 3_666 . ?
C7 P1 C13 108.5(3) . . ?
C7 P1 C1 105.2(4) . . ?
C13 P1 C1 104.2(3) . . ?
C7 P1 Au1 113.1(3) . . ?
C13 P1 Au1 113.5(2) . . ?
C1 P1 Au1 111.6(2) . . ?
C6 C1 C2 118.6(7) . . ?
C6 C1 P1 123.4(6) . . ?
C2 C1 P1 118.0(6) . . ?
P1 Au1 Cl1 179.29(9) . . ?
C3 C2 C1 120.3(7) . . ?
C3 C2 H2 119.9 . . ?
C1 C2 H2 119.9 . . ?
C2 C3 C4 120.1(7) . . ?
C2 C3 N1 115.2(7) . . ?
C4 C3 N1 124.7(7) . . ?
C5 C4 C3 119.0(7) . . ?
C5 C4 H4 120.5 . . ?
C3 C4 H4 120.5 . . ?
C4 C5 C6 122.0(8) . . ?
C4 C5 H5 119.0 . . ?
C6 C5 H5 119.0 . . ?
C5 C6 C1 120.0(7) . . ?
C5 C6 H6 120.0 . . ?
C1 C6 H6 120.0 . . ?
C12 C7 C8 118.3(8) . . ?
C12 C7 P1 119.9(7) . . ?
C8 C7 P1 121.8(7) . . ?
C9 C8 C7 120.1(9) . . ?
C9 C8 H8 120.0 . . ?
C7 C8 H8 120.0 . . ?
C10 C9 C8 121.3(9) . . ?
C10 C9 H9 119.4 . . ?
C8 C9 H9 119.4 . . ?
C9 C10 C11 119.7(9) . . ?
C9 C10 H10 120.2 . . ?
C11 C10 H10 120.2 . . ?
C10 C11 C12 118.8(10) . . ?
C10 C11 H11 120.6 . . ?
C12 C11 H11 120.6 . . ?
C7 C12 C11 121.8(9) . . ?
C7 C12 H12 119.1 . . ?
C11 C12 H12 119.1 . . ?
C18 C13 C14 119.2(7) . . ?
C18 C13 P1 116.4(6) . . ?
C14 C13 P1 124.1(6) . . ?
C15 C14 C13 121.7(8) . . ?
C15 C14 H14 119.1 . . ?
C13 C14 H14 119.1 . . ?
C16 C15 C14 117.9(9) . . ?
C16 C15 H15 121.0 . . ?
C14 C15 H15 121.0 . . ?
C15 C16 C17 121.9(9) . . ?
C15 C16 H16 119.0 . . ?
C17 C16 H16 119.0 . . ?
C16 C17 C18 118.7(9) . . ?
C16 C17 H17 120.6 . . ?
C18 C17 H17 120.6 . . ?
C13 C18 C17 120.5(8) . . ?
C13 C18 H18 119.8 . . ?
C17 C18 H18 119.8 . . ?

loop_
_geom_bond_atom_site_label_1
_geom_bond_atom_site_label_2
_geom_bond_distance
_geom_bond_site_symmetry_2
_geom_bond_publ_flag
N1 N1 1.255(12) 3_666 ?
N1 C3 1.423(10) . ?
P1 C7 1.808(8) . ?
P1 C13 1.813(8) . ?
P1 C1 1.814(7) . ?
P1 Au1 2.230(2) . ?
Cl1 Au1 2.277(2) . ?
C1 C6 1.391(10) . ?
C1 C2 1.404(10) . ?
C2 C3 1.381(10) . ?
C2 H2 0.9300 . ?
C3 C4 1.409(11) . ?
C4 C5 1.350(12) . ?
C4 H4 0.9300 . ?
C5 C6 1.382(10) . ?
C5 H5 0.9300 . ?
C6 H6 0.9300 . ?
C7 C12 1.378(11) . ?
C7 C8 1.391(11) . ?
C8 C9 1.382(12) . ?
C8 H8 0.9300 . ?
C9 C10 1.367(13) . ?
C9 H9 0.9300 . ?
C10 C11 1.389(14) . ?
C10 H10 0.9300 . ?
C11 C12 1.393(13) . ?
C11 H11 0.9300 . ?
C12 H12 0.9300 . ?
C13 C18 1.363(11) . ?
C13 C14 1.389(10) . ?
C14 C15 1.383(11) . ?
C14 H14 0.9300 . ?
C15 C16 1.372(13) . ?
C15 H15 0.9300 . ?
C16 C17 1.383(12) . ?
C16 H16 0.9300 . ?
C17 C18 1.400(13) . ?
C17 H17 0.9300 . ?
C18 H18 0.9300 . ?

loop_
_geom_hbond_atom_site_label_D
_geom_hbond_atom_site_label_H
_geom_hbond_atom_site_label_A
_geom_hbond_distance_DH
_geom_hbond_distance_HA
_geom_hbond_distance_DA
_geom_hbond_angle_DHA
_geom_hbond_site_symmetry_A
_geom_hbond_publ_flag
C4 H4 Cl1 0.93 2.88 3.744(8) 155.5 1_545 yes

loop_
_geom_torsion_atom_site_label_1
_geom_torsion_atom_site_label_2
_geom_torsion_atom_site_label_3
_geom_torsion_atom_site_label_4
_geom_torsion
_geom_torsion_site_symmetry_1
_geom_torsion_site_symmetry_2
_geom_torsion_site_symmetry_3
_geom_torsion_site_symmetry_4
_geom_torsion_publ_flag
C7 P1 C1 C6 120.7(7) . . . . ?
C13 P1 C1 C6 6.7(7) . . . . ?
Au1 P1 C1 C6 -116.2(6) . . . . ?
C7 P1 C1 C2 -63.0(6) . . . . ?
C13 P1 C1 C2 -177.0(6) . . . . ?
Au1 P1 C1 C2 60.1(6) . . . . ?
C6 C1 C2 C3 -0.9(11) . . . . ?
P1 C1 C2 C3 -177.3(6) . . . . ?
C1 C2 C3 C4 -0.9(12) . . . . ?
C1 C2 C3 N1 179.7(7) . . . . ?
N1 N1 C3 C2 -166.4(9) 3_666 . . . ?
N1 N1 C3 C4 14.2(14) 3_666 . . . ?
C2 C3 C4 C5 1.7(13) . . . . ?
N1 C3 C4 C5 -178.9(8) . . . . ?
C3 C4 C5 C6 -0.8(14) . . . . ?
C4 C5 C6 C1 -1.0(14) . . . . ?
C2 C1 C6 C5 1.8(12) . . . . ?
P1 C1 C6 C5 178.1(6) . . . . ?
C13 P1 C7 C12 -110.6(6) . . . . ?
C1 P1 C7 C12 138.4(6) . . . . ?
Au1 P1 C7 C12 16.3(7) . . . . ?
C13 P1 C7 C8 67.4(7) . . . . ?
C1 P1 C7 C8 -43.7(7) . . . . ?
Au1 P1 C7 C8 -165.8(6) . . . . ?
C12 C7 C8 C9 1.4(12) . . . . ?
P1 C7 C8 C9 -176.6(6) . . . . ?
C7 C8 C9 C10 -1.7(13) . . . . ?
C8 C9 C10 C11 0.1(14) . . . . ?
C9 C10 C11 C12 1.7(13) . . . . ?
C8 C7 C12 C11 0.5(12) . . . . ?
P1 C7 C12 C11 178.5(6) . . . . ?
C10 C11 C12 C7 -2.0(13) . . . . ?
C7 P1 C13 C18 162.2(7) . . . . ?
C1 P1 C13 C18 -86.1(7) . . . . ?
Au1 P1 C13 C18 35.5(7) . . . . ?
C7 P1 C13 C14 -24.4(8) . . . . ?
C1 P1 C13 C14 87.3(7) . . . . ?
Au1 P1 C13 C14 -151.1(6) . . . . ?
C18 C13 C14 C15 1.6(13) . . . . ?
P1 C13 C14 C15 -171.7(7) . . . . ?
C13 C14 C15 C16 -0.5(14) . . . . ?
C14 C15 C16 C17 -0.1(17) . . . . ?
C15 C16 C17 C18 -0.3(17) . . . . ?
C14 C13 C18 C17 -2.0(14) . . . . ?
P1 C13 C18 C17 171.7(8) . . . . ?
C16 C17 C18 C13 1.5(16) . . . . ?
